data_9004863
loop_
_publ_author_name
'Sokolova, E. V.'
'Hawthorne, F. C.'
'Della Ventura, G.'
'Kartashov, P. M.'

_publ_section_title
;Chevkinite-(Ce): Crystal structure and the effect of moderate
 radiation-induced damage on site-occupancy refinement Locality: Mongolia
 Crystal (1)
;
_journal_name_full 'The Canadian Mineralogist'
_journal_page_first 1013
_journal_page_last 1025
_journal_paper_doi 10.2113/gscanmin.42.4.1013
_journal_volume 42
_journal_year 2004
_chemical_compound_source Mongolia
_chemical_formula_sum 'Ce4 Fe3 O22 Si4 Ti2'
_chemical_name_mineral Chevkinite-(Ce)
_space_group_IT_number 12
_symmetry_space_group_name_Hall '-C 2y'
_symmetry_space_group_name_H-M 'C 1 2/m 1'
_cell_angle_alpha 90
_cell_angle_beta 100.629
_cell_angle_gamma 90
_cell_length_a 13.4319
_cell_length_b 5.7628
_cell_length_c 11.0914
_cell_formula_units_Z 2
_cell_volume 843.803
_database_code_amcsd 0005956
_exptl_crystal_density_diffrn 5.070
_cod_original_formula_sum 'Ce4 Fe3 Ti2 Si4 O22'
_cod_database_code 9004863

loop_
_space_group_symop_operation_xyz
x,y,z
1/2+x,1/2+y,z
x,-y,z
1/2+x,1/2-y,z
-x,y,-z
1/2-x,1/2+y,-z
-x,-y,-z
1/2-x,1/2-y,-z

loop_
_atom_site_aniso_label
_atom_site_aniso_U_11
_atom_site_aniso_U_22
_atom_site_aniso_U_33
_atom_site_aniso_U_12
_atom_site_aniso_U_13
_atom_site_aniso_U_23
CeA1 0.01800 0.01810 0.01820 0.00000 0.00360 0.00000
CeA2 0.01460 0.03660 0.01500 0.00000 0.00370 0.00000
Fe2+M1 0.03280 0.01880 0.01370 0.00000 0.00490 0.00000
Fe3+M2 0.01750 0.01450 0.01300 -0.00020 0.00220 0.00050
TiM3 0.01420 0.01550 0.01260 0.00000 0.00450 0.00000
TiM4 0.01840 0.01660 0.01710 0.00000 0.00230 0.00000
Si1 0.03180 0.02720 0.02940 0.00000 0.00670 0.00000
Si2 0.03440 0.03190 0.03000 0.00000 0.00690 0.00000
O1 0.01500 0.01600 0.01400 -0.00300 0.00400 -0.00400
O2 0.01300 0.01200 0.01300 0.00000 0.00600 0.00000
O3 0.02100 0.01500 0.01000 0.00000 0.00300 0.00000
O4 0.01200 0.01000 0.01500 0.00000 0.00300 0.00000
O5 0.03000 0.01900 0.01900 0.00200 -0.00300 0.01100
O6 0.02700 0.01000 0.00900 0.00200 0.00200 0.00300
O7 0.01000 0.06000 0.02700 0.00000 -0.00100 0.00000
O8 0.03300 0.06800 0.02400 0.00000 0.02300 0.00000

loop_
_atom_site_label
_atom_site_fract_x
_atom_site_fract_y
_atom_site_fract_z
_atom_site_U_iso_or_equiv
CeA1 0.35601 0.00000 0.73503 0.01810
CeA2 0.06863 0.00000 0.74067 0.02190
Fe2+M1 0.50000 0.00000 0.50000 0.02170
Fe3+M2 0.25000 0.25000 0.00000 0.01510
TiM3 0.00000 0.00000 0.00000 0.01390
TiM4 0.50000 0.00000 0.00000 0.01750
Si1 0.20080 0.50000 0.73120 0.02930
Si2 0.35670 0.50000 0.54650 0.03200
O1 0.47750 0.25390 0.87340 0.01490
O2 0.14600 0.00000 0.97670 0.01210
O3 0.18430 0.00000 0.59690 0.01540
O4 0.34790 0.00000 0.98950 0.01220
O5 0.42450 0.27390 0.59730 0.02350
O6 0.22850 -0.73490 0.81390 0.01510
O7 0.08180 0.50000 0.67260 0.03300
O8 0.26480 0.50000 0.62370 0.04000

loop_
_cod_related_entry_id
_cod_related_entry_database
_cod_related_entry_code
1 AMCSD 0005956
